data_4339032
loop_
_publ_author_name
'Lee, Dong-Heon'
'Hatcher, Lanying Q.'
'Vance, Michael A.'
'Sarangi, Ritimukta'
'Milligan, Ashley E.'
'Sarjeant, Amy A Narducci'
'Incarvito, Christopher D.'
'Rheingold, Arnold L.'
'Hodgson, Keith O.'
'Hedman, Britt'
'Solomon, Edward I.'
'Karlin, Kenneth D.'

_publ_section_title
;
 Copper(I) complex O(2)-reactivity with a N(3)S thioether ligand: a
 copper-dioxygen adduct including sulfur ligation, ligand oxygenation, and
 comparisons with all nitrogen ligand analogues.
;
_journal_issue 15
_journal_name_full 'Inorganic chemistry'
_journal_page_first 6056
_journal_page_last 6068
_journal_paper_doi 10.1021/ic700541k
_journal_volume 46
_journal_year 2007
_chemical_formula_sum 'C17 H25 Cl2 Cu N3 O9 S'
_chemical_formula_weight 581.90
_chemical_name_systematic
;

  ?

;
_space_group_IT_number 14
_symmetry_cell_setting monoclinic
_symmetry_space_group_name_Hall '-P 2ybc'
_symmetry_space_group_name_H-M 'P 1 21/c 1'
_atom_sites_solution_hydrogens geom
_atom_sites_solution_primary direct
_atom_sites_solution_secondary difmap
_audit_creation_method SHELXL-97
_cell_angle_alpha 90.00
_cell_angle_beta 112.1120(10)
_cell_angle_gamma 90.00
_cell_formula_units_Z 8
_cell_length_a 14.9945(8)
_cell_length_b 23.5994(13)
_cell_length_c 14.2714(8)
_cell_measurement_temperature 173(2)
_cell_volume 4678.7(4)
_computing_cell_refinement 'Bruker SMART'
_computing_data_collection 'Bruker SMART'
_computing_data_reduction 'Bruker SHELXTL'
_computing_molecular_graphics 'Bruker SHELXTL'
_computing_publication_material 'Bruker SHELXTL'
_computing_structure_refinement 'SHELXL-97 (Sheldrick, 1997)'
_computing_structure_solution 'SHELXS-97 (Sheldrick, 1990)'
_diffrn_ambient_temperature 173(2)
_diffrn_measured_fraction_theta_full 0.943
_diffrn_measured_fraction_theta_max 0.943
_diffrn_measurement_device_type 'CCD area detector'
_diffrn_measurement_method 'phi and omega scans'
_diffrn_radiation_monochromator graphite
_diffrn_radiation_source 'fine-focus sealed tube'
_diffrn_radiation_type MoK\a
_diffrn_radiation_wavelength 0.71073
_diffrn_reflns_av_R_equivalents 0.0223
_diffrn_reflns_av_sigmaI/netI 0.0278
_diffrn_reflns_limit_h_max 19
_diffrn_reflns_limit_h_min -19
_diffrn_reflns_limit_k_max 30
_diffrn_reflns_limit_k_min -24
_diffrn_reflns_limit_l_max 19
_diffrn_reflns_limit_l_min -14
_diffrn_reflns_number 29589
_diffrn_reflns_theta_full 28.27
_diffrn_reflns_theta_max 28.27
_diffrn_reflns_theta_min 1.70
_exptl_absorpt_coefficient_mu 1.305
_exptl_absorpt_correction_T_max 0.6956
_exptl_absorpt_correction_T_min 0.6234
_exptl_absorpt_correction_type SADABS
_exptl_crystal_colour blue-purple
_exptl_crystal_density_diffrn 1.652
_exptl_crystal_density_method 'not measured'
_exptl_crystal_description block
_exptl_crystal_F_000 2392
_exptl_crystal_size_max 0.40
_exptl_crystal_size_mid 0.40
_exptl_crystal_size_min 0.30
_refine_diff_density_max 1.250
_refine_diff_density_min -0.562
_refine_diff_density_rms 0.104
_refine_ls_extinction_method none
_refine_ls_goodness_of_fit_ref 1.029
_refine_ls_hydrogen_treatment mixed
_refine_ls_matrix_type full
_refine_ls_number_parameters 659
_refine_ls_number_reflns 10936
_refine_ls_number_restraints 0
_refine_ls_restrained_S_all 1.029
_refine_ls_R_factor_all 0.0561
_refine_ls_R_factor_gt 0.0463
_refine_ls_shift/su_max 0.002
_refine_ls_shift/su_mean 0.000
_refine_ls_structure_factor_coef Fsqd
_refine_ls_weighting_details 'calc w=1/[\s^2^(Fo^2^)+(0.0792P)^2^+2.5654P] where P=(Fo^2^+2Fc^2^)/3'
_refine_ls_weighting_scheme calc
_refine_ls_wR_factor_gt 0.1269
_refine_ls_wR_factor_ref 0.1355
_reflns_number_gt 8846
_reflns_number_total 10936
_reflns_threshold_expression >2sigma(I)
_cod_data_source_file ic700541k-file002.cif
_cod_data_source_block kdk51
_cod_depositor_comments
;
The following automatic conversions were performed:

'_symmetry_cell_setting' value 'Monoclinic' changed to 'monoclinic'
according to
/usr/data/users/saulius/automatic-downloads/retrospective/ACS/lib/dictionaries/cif_core.dic
dictionary named 'cif_core.dic' version 2.4.2 from 2011-04-26.

Automatic conversion script
Id: cif_fix_values 2281 2013-09-26 08:29:07Z andrius 
;
_cod_original_sg_symbol_H-M P2(1)/c
_cod_database_code 4339032

loop_
_symmetry_equiv_pos_as_xyz
'x, y, z'
'-x, y+1/2, -z+1/2'
'-x, -y, -z'
'x, -y-1/2, z-1/2'

loop_
_atom_site_label
_atom_site_type_symbol
_atom_site_fract_x
_atom_site_fract_y
_atom_site_fract_z
_atom_site_U_iso_or_equiv
_atom_site_adp_type
_atom_site_occupancy
_atom_site_symmetry_multiplicity
_atom_site_calc_flag
_atom_site_refinement_flags
_atom_site_disorder_assembly
_atom_site_disorder_group
Cu1 Cu 0.269553(18) 0.381068(11) 0.74011(2) 0.02181(9) Uani 1 1 d . . .
S1 S 0.32763(5) 0.38296(3) 0.58586(5) 0.03371(15) Uani 1 1 d . . .
Cl1 Cl 0.00502(4) 0.41096(3) 0.24902(4) 0.03100(14) Uani 1 1 d . . .
Cl2 Cl 0.21933(4) 0.41018(3) 0.96835(5) 0.03476(15) Uani 1 1 d . . .
O1 O 0.38024(13) 0.33280(8) 0.82487(14) 0.0319(4) Uani 1 1 d . . .
H1 H 0.410(2) 0.3222(13) 0.798(2) 0.032(8) Uiso 1 1 d . . .
O2 O 0.03017(17) 0.46674(9) 0.2912(2) 0.0563(6) Uani 1 1 d . . .
O3 O 0.03669(19) 0.40451(10) 0.16597(19) 0.0652(7) Uani 1 1 d . . .
O4 O -0.09624(16) 0.40322(11) 0.2142(2) 0.0651(7) Uani 1 1 d . . .
O5 O 0.05301(19) 0.36971(10) 0.32465(19) 0.0671(7) Uani 1 1 d . . .
O6 O 0.1888(2) 0.38338(13) 1.0393(2) 0.0791(9) Uani 1 1 d . . .
O7 O 0.15477(18) 0.45665(11) 0.9225(2) 0.0721(8) Uani 1 1 d . . .
O8 O 0.21328(15) 0.37084(8) 0.88840(16) 0.0400(5) Uani 1 1 d . . .
O9 O 0.31512(14) 0.43118(10) 1.01542(17) 0.0479(5) Uani 1 1 d . . .
N1 N 0.15556(13) 0.42910(8) 0.65481(15) 0.0253(4) Uani 1 1 d . . .
N2 N 0.33339(13) 0.45495(8) 0.78732(14) 0.0249(4) Uani 1 1 d . . .
N3 N 0.17359(14) 0.31920(8) 0.69114(14) 0.0251(4) Uani 1 1 d . . .
C1 C 0.17048(18) 0.48794(10) 0.6964(2) 0.0329(5) Uani 1 1 d . . .
H1A H 0.1355 0.4927 0.7425 0.040 Uiso 1 1 calc R . .
H1B H 0.1438 0.5154 0.6402 0.040 Uiso 1 1 calc R . .
C2 C 0.27558(17) 0.50004(10) 0.75293(18) 0.0280(5) Uani 1 1 d . . .
C3 C 0.3110(2) 0.55503(11) 0.7723(2) 0.0372(6) Uani 1 1 d . . .
H3A H 0.2694 0.5865 0.7466 0.045 Uiso 1 1 calc R . .
C4 C 0.4071(2) 0.56332(12) 0.8290(2) 0.0422(7) Uani 1 1 d . . .
H4A H 0.4326 0.6006 0.8428 0.051 Uiso 1 1 calc R . .
C5 C 0.4666(2) 0.51668(12) 0.8658(2) 0.0392(6) Uani 1 1 d . . .
H5A H 0.5329 0.5216 0.9062 0.047 Uiso 1 1 calc R . .
C6 C 0.42774(17) 0.46313(11) 0.84280(19) 0.0310(5) Uani 1 1 d . . .
H6A H 0.4685 0.4311 0.8666 0.037 Uiso 1 1 calc R . .
C7 C 0.07130(17) 0.40092(11) 0.6660(2) 0.0308(5) Uani 1 1 d . . .
H7A H 0.0111 0.4136 0.6114 0.037 Uiso 1 1 calc R . .
H7B H 0.0678 0.4113 0.7317 0.037 Uiso 1 1 calc R . .
C8 C 0.08189(17) 0.33775(11) 0.66036(18) 0.0279(5) Uani 1 1 d . . .
C9 C 0.00468(19) 0.30064(12) 0.6292(2) 0.0380(6) Uani 1 1 d . . .
H9A H -0.0594 0.3144 0.6084 0.046 Uiso 1 1 calc R . .
C10 C 0.0224(2) 0.24315(12) 0.6289(2) 0.0416(6) Uani 1 1 d . . .
H10A H -0.0294 0.2169 0.6093 0.050 Uiso 1 1 calc R . .
C11 C 0.1163(2) 0.22407(11) 0.6572(2) 0.0384(6) Uani 1 1 d . . .
H11A H 0.1296 0.1848 0.6557 0.046 Uiso 1 1 calc R . .
C12 C 0.19014(18) 0.26321(10) 0.68784(18) 0.0298(5) Uani 1 1 d . . .
H12A H 0.2546 0.2503 0.7072 0.036 Uiso 1 1 calc R . .
C13 C 0.14341(18) 0.42770(12) 0.54624(18) 0.0346(6) Uani 1 1 d . . .
H13A H 0.0967 0.4574 0.5094 0.042 Uiso 1 1 calc R . .
H13B H 0.1159 0.3906 0.5173 0.042 Uiso 1 1 calc R . .
C14 C 0.23666(19) 0.43689(12) 0.5288(2) 0.0373(6) Uani 1 1 d . . .
H14A H 0.2635 0.4743 0.5566 0.045 Uiso 1 1 calc R . .
H14B H 0.2217 0.4377 0.4551 0.045 Uiso 1 1 calc R . .
C15 C 0.2774(2) 0.32070(14) 0.5106(2) 0.0453(7) Uani 1 1 d . . .
H15A H 0.3129 0.2869 0.5468 0.054 Uiso 1 1 calc R . .
H15B H 0.2095 0.3166 0.5034 0.054 Uiso 1 1 calc R . .
C16 C 0.2815(3) 0.32239(18) 0.4065(2) 0.0654(10) Uani 1 1 d . . .
H16A H 0.2536 0.2875 0.3701 0.098 Uiso 1 1 calc R . .
H16B H 0.3487 0.3257 0.4128 0.098 Uiso 1 1 calc R . .
H16C H 0.2449 0.3551 0.3692 0.098 Uiso 1 1 calc R . .
C17 C 0.4175(2) 0.31968(13) 0.9309(2) 0.0389(6) Uani 1 1 d . . .
H17A H 0.4729 0.2942 0.9466 0.058 Uiso 1 1 calc R . .
H17B H 0.3673 0.3011 0.9484 0.058 Uiso 1 1 calc R . .
H17C H 0.4376 0.3547 0.9701 0.058 Uiso 1 1 calc R . .
Cu1' Cu 0.725413(19) 0.118538(12) 0.25445(2) 0.02283(9) Uani 1 1 d . . .
S1' S 0.65804(5) 0.12642(3) 0.40267(5) 0.02970(14) Uani 1 1 d . . .
Cl1' Cl 0.77620(5) 0.10171(3) 0.01490(5) 0.04309(18) Uani 1 1 d . . .
Cl2' Cl 0.49408(4) 0.27894(3) 0.23826(4) 0.03050(14) Uani 1 1 d . . .
O1' O 0.61975(13) 0.16857(8) 0.16530(14) 0.0313(4) Uani 1 1 d . . .
H1' H 0.591(2) 0.1775(14) 0.189(3) 0.039(10) Uiso 1 1 d . . .
O2' O 0.68547(15) 0.07611(11) -0.0335(2) 0.0741(9) Uani 1 1 d . A .
O3A O 0.7969(9) 0.0980(5) 0.1158(10) 0.095(4) Uani 0.50 1 d P A 1
O4A O 0.7694(4) 0.1628(2) -0.0126(6) 0.073(2) Uani 0.50 1 d P A 1
O5A O 0.8478(5) 0.0783(4) -0.0107(5) 0.0543(19) Uani 0.50 1 d P A 1
O3B O 0.7945(6) 0.1232(4) 0.1121(8) 0.063(3) Uani 0.50 1 d P A 2
O4B O 0.7993(14) 0.1331(9) -0.0414(7) 0.283(12) Uani 0.50 1 d P A 2
O5B O 0.8473(7) 0.0578(6) 0.0357(15) 0.265(12) Uani 0.50 1 d P A 2
O6' O 0.49215(13) 0.21636(9) 0.23587(16) 0.0444(5) Uani 1 1 d . B .
O7C O 0.5172(8) 0.2966(4) 0.3352(5) 0.093(5) Uani 0.50 1 d P B 1
O8C O 0.5556(7) 0.2969(3) 0.1931(7) 0.075(3) Uani 0.50 1 d P B 1
O9C O 0.3992(4) 0.2974(4) 0.1790(8) 0.089(4) Uani 0.50 1 d P B 1
O7D O 0.4662(13) 0.2963(4) 0.3121(10) 0.159(7) Uani 0.50 1 d P B 2
O8D O 0.5898(6) 0.2961(4) 0.2605(12) 0.154(7) Uani 0.50 1 d P B 2
O9D O 0.4384(11) 0.3016(5) 0.1522(7) 0.174(7) Uani 0.50 1 d P B 2
N1' N 0.83318(14) 0.06967(9) 0.34898(15) 0.0269(4) Uani 1 1 d . . .
N2' N 0.82554(14) 0.17818(9) 0.30159(15) 0.0264(4) Uani 1 1 d . . .
N3' N 0.65669(14) 0.04578(8) 0.21221(15) 0.0269(4) Uani 1 1 d . . .
C1' C 0.92235(17) 0.09345(11) 0.3422(2) 0.0349(6) Uani 1 1 d . . .
H1'A H 0.9294 0.0800 0.2797 0.042 Uiso 1 1 calc R . .
H1'B H 0.9792 0.0808 0.4008 0.042 Uiso 1 1 calc R . .
C2' C 0.91594(17) 0.15712(11) 0.34135(19) 0.0308(5) Uani 1 1 d . . .
C3' C 0.99549(19) 0.19207(13) 0.3766(2) 0.0400(6) Uani 1 1 d . . .
H3'A H 1.0585 0.1765 0.4043 0.048 Uiso 1 1 calc R . .
C4' C 0.9820(2) 0.25013(14) 0.3710(2) 0.0458(7) Uani 1 1 d . . .
H4'A H 1.0359 0.2749 0.3933 0.055 Uiso 1 1 calc R . .
C5' C 0.8897(2) 0.27196(12) 0.3327(2) 0.0417(6) Uani 1 1 d . . .
H5'A H 0.8793 0.3117 0.3296 0.050 Uiso 1 1 calc R . .
C6' C 0.81296(19) 0.23479(11) 0.29911(19) 0.0325(5) Uani 1 1 d . . .
H6'A H 0.7494 0.2496 0.2735 0.039 Uiso 1 1 calc R . .
C7' C 0.81540(19) 0.00995(11) 0.3128(2) 0.0346(6) Uani 1 1 d . . .
H7'A H 0.8384 -0.0160 0.3715 0.042 Uiso 1 1 calc R . .
H7'B H 0.8521 0.0017 0.2694 0.042 Uiso 1 1 calc R . .
C8' C 0.70996(19) -0.00034(11) 0.25372(18) 0.0318(5) Uani 1 1 d . . .
C9' C 0.6700(2) -0.05422(11) 0.2390(2) 0.0420(7) Uani 1 1 d . . .
H9'A H 0.7083 -0.0862 0.2698 0.050 Uiso 1 1 calc R . .
C10' C 0.5741(3) -0.06087(12) 0.1793(2) 0.0481(7) Uani 1 1 d . . .
H10B H 0.5457 -0.0975 0.1682 0.058 Uiso 1 1 calc R . .
C11' C 0.5192(2) -0.01322(13) 0.1352(2) 0.0439(7) Uani 1 1 d . . .
H11B H 0.4532 -0.0169 0.0929 0.053 Uiso 1 1 calc R . .
C12' C 0.56258(18) 0.03920(11) 0.15427(19) 0.0332(5) Uani 1 1 d . . .
H12B H 0.5250 0.0718 0.1257 0.040 Uiso 1 1 calc R . .
C13' C 0.83933(17) 0.07547(11) 0.45558(18) 0.0311(5) Uani 1 1 d . . .
H13C H 0.8687 0.1126 0.4823 0.037 Uiso 1 1 calc R . .
H13D H 0.8826 0.0456 0.4972 0.037 Uiso 1 1 calc R . .
C14' C 0.74294(19) 0.07115(11) 0.46741(19) 0.0324(5) Uani 1 1 d . . .
H14C H 0.7542 0.0726 0.5403 0.039 Uiso 1 1 calc R . .
H14D H 0.7138 0.0339 0.4413 0.039 Uiso 1 1 calc R . .
C15' C 0.7137(2) 0.19049(12) 0.4704(2) 0.0391(6) Uani 1 1 d . . .
H15C H 0.7785 0.1944 0.4680 0.047 Uiso 1 1 calc R . .
H15D H 0.6750 0.2235 0.4348 0.047 Uiso 1 1 calc R . .
C16' C 0.7233(3) 0.19213(15) 0.5791(2) 0.0564(9) Uani 1 1 d . . .
H16D H 0.7537 0.2278 0.6099 0.085 Uiso 1 1 calc R . .
H16E H 0.7630 0.1602 0.6157 0.085 Uiso 1 1 calc R . .
H16F H 0.6593 0.1894 0.5825 0.085 Uiso 1 1 calc R . .
C17' C 0.57991(19) 0.17754(12) 0.05794(19) 0.0373(6) Uani 1 1 d . . .
H17D H 0.5285 0.2059 0.0413 0.056 Uiso 1 1 calc R . .
H17E H 0.5535 0.1418 0.0237 0.056 Uiso 1 1 calc R . .
H17F H 0.6305 0.1910 0.0356 0.056 Uiso 1 1 calc R . .

loop_
_atom_site_aniso_label
_atom_site_aniso_U_11
_atom_site_aniso_U_22
_atom_site_aniso_U_33
_atom_site_aniso_U_23
_atom_site_aniso_U_13
_atom_site_aniso_U_12
Cu1 0.01904(15) 0.02087(15) 0.02327(16) -0.00008(10) 0.00539(11) 0.00107(10)
S1 0.0295(3) 0.0450(4) 0.0282(3) -0.0036(3) 0.0128(3) -0.0053(3)
Cl1 0.0293(3) 0.0255(3) 0.0374(3) -0.0006(2) 0.0117(3) -0.0008(2)
Cl2 0.0312(3) 0.0424(4) 0.0332(3) -0.0153(3) 0.0150(3) -0.0120(3)
O1 0.0293(9) 0.0387(10) 0.0269(9) 0.0019(7) 0.0096(8) 0.0126(8)
O2 0.0573(13) 0.0385(12) 0.0843(17) -0.0154(11) 0.0393(13) -0.0112(10)
O3 0.0850(18) 0.0561(15) 0.0693(16) -0.0057(12) 0.0457(15) 0.0005(13)
O4 0.0367(12) 0.0637(16) 0.0855(18) -0.0035(13) 0.0123(12) -0.0087(11)
O5 0.0725(17) 0.0576(15) 0.0550(15) 0.0121(11) 0.0054(13) 0.0054(12)
O6 0.101(2) 0.102(2) 0.0479(14) -0.0241(14) 0.0440(15) -0.0573(18)
O7 0.0496(13) 0.0629(16) 0.0851(19) -0.0303(14) 0.0040(13) 0.0134(12)
O8 0.0401(11) 0.0470(12) 0.0361(11) -0.0165(8) 0.0182(9) -0.0102(8)
O9 0.0308(10) 0.0544(13) 0.0529(13) -0.0192(10) 0.0096(9) -0.0139(9)
N1 0.0219(9) 0.0244(10) 0.0269(10) 0.0015(7) 0.0063(8) 0.0012(7)
N2 0.0248(9) 0.0249(10) 0.0251(9) 0.0011(7) 0.0095(8) -0.0008(8)
N3 0.0261(9) 0.0265(10) 0.0223(9) -0.0005(7) 0.0087(8) -0.0018(8)
C1 0.0305(12) 0.0233(12) 0.0407(14) 0.0004(10) 0.0085(11) 0.0054(10)
C2 0.0305(12) 0.0254(12) 0.0277(12) 0.0007(9) 0.0105(10) 0.0009(9)
C3 0.0462(15) 0.0238(12) 0.0412(14) 0.0006(10) 0.0161(12) 0.0011(11)
C4 0.0507(17) 0.0293(14) 0.0468(16) -0.0076(12) 0.0188(14) -0.0139(12)
C5 0.0363(13) 0.0408(15) 0.0370(14) -0.0038(12) 0.0098(11) -0.0127(12)
C6 0.0253(11) 0.0331(13) 0.0316(12) -0.0004(10) 0.0073(10) -0.0031(10)
C7 0.0208(10) 0.0310(13) 0.0393(13) -0.0004(10) 0.0097(10) 0.0021(9)
C8 0.0245(11) 0.0320(13) 0.0256(11) -0.0015(9) 0.0078(9) -0.0019(9)
C9 0.0275(12) 0.0424(15) 0.0394(14) -0.0019(12) 0.0074(11) -0.0072(11)
C10 0.0394(14) 0.0395(15) 0.0404(15) -0.0028(12) 0.0088(12) -0.0156(12)
C11 0.0492(16) 0.0274(13) 0.0351(14) -0.0019(10) 0.0121(12) -0.0067(11)
C12 0.0348(12) 0.0280(12) 0.0273(12) 0.0011(9) 0.0122(10) 0.0008(10)
C13 0.0323(12) 0.0413(14) 0.0235(12) 0.0054(10) 0.0028(10) 0.0008(11)
C14 0.0413(14) 0.0416(15) 0.0275(12) 0.0064(10) 0.0111(11) -0.0044(12)
C15 0.0430(15) 0.0555(19) 0.0368(15) -0.0152(13) 0.0143(13) -0.0044(13)
C16 0.060(2) 0.097(3) 0.0352(16) -0.0154(17) 0.0138(15) 0.015(2)
C17 0.0399(14) 0.0443(16) 0.0296(13) 0.0092(11) 0.0097(11) 0.0123(12)
Cu1' 0.01965(15) 0.02309(16) 0.02360(16) 0.00135(10) 0.00569(12) 0.00274(10)
S1' 0.0288(3) 0.0328(3) 0.0292(3) -0.0029(2) 0.0128(3) 0.0007(2)
Cl1' 0.0318(3) 0.0552(4) 0.0441(4) -0.0252(3) 0.0164(3) -0.0132(3)
Cl2' 0.0350(3) 0.0235(3) 0.0369(3) 0.0025(2) 0.0180(3) 0.0017(2)
O1' 0.0286(9) 0.0389(10) 0.0252(9) 0.0029(7) 0.0088(8) 0.0126(8)
O2' 0.0303(11) 0.0710(17) 0.108(2) -0.0499(16) 0.0112(13) -0.0148(11)
O3A 0.098(6) 0.149(11) 0.044(4) 0.017(6) 0.034(4) 0.034(7)
O4A 0.042(3) 0.040(3) 0.138(7) 0.033(3) 0.037(4) 0.011(2)
O5A 0.032(3) 0.099(6) 0.041(3) -0.027(3) 0.024(2) 0.001(3)
O3B 0.042(4) 0.116(8) 0.038(4) -0.043(5) 0.024(3) -0.042(5)
O4B 0.36(2) 0.44(3) 0.054(5) -0.052(10) 0.080(10) -0.34(2)
O5B 0.046(5) 0.175(13) 0.47(3) -0.237(16) -0.025(10) 0.016(6)
O6' 0.0569(13) 0.0233(10) 0.0718(15) -0.0010(8) 0.0455(12) -0.0010(8)
O7C 0.168(10) 0.061(4) 0.020(2) -0.012(2) 0.000(4) 0.028(5)
O8C 0.117(8) 0.024(2) 0.139(7) 0.006(4) 0.111(7) -0.001(4)
O9C 0.034(2) 0.055(4) 0.152(10) 0.019(5) 0.004(3) 0.024(3)
O7D 0.35(2) 0.033(4) 0.218(14) -0.015(7) 0.253(15) -0.011(8)
O8D 0.050(4) 0.062(5) 0.339(19) 0.026(9) 0.060(8) -0.015(3)
O9D 0.283(17) 0.082(6) 0.051(4) 0.030(4) -0.058(8) -0.032(9)
N1' 0.0234(9) 0.0290(10) 0.0270(10) 0.0016(8) 0.0079(8) 0.0050(8)
N2' 0.0229(9) 0.0307(10) 0.0253(10) 0.0040(8) 0.0087(8) -0.0008(8)
N3' 0.0287(10) 0.0252(10) 0.0258(10) -0.0013(8) 0.0091(8) 0.0007(8)
C1' 0.0221(11) 0.0417(15) 0.0415(14) 0.0029(11) 0.0128(10) 0.0066(10)
C2' 0.0238(11) 0.0410(14) 0.0287(12) 0.0029(10) 0.0111(10) 0.0013(10)
C3' 0.0251(12) 0.0508(17) 0.0414(15) 0.0049(12) 0.0094(11) -0.0032(11)
C4' 0.0378(14) 0.0510(18) 0.0432(16) 0.0041(13) 0.0092(13) -0.0152(13)
C5' 0.0459(15) 0.0350(15) 0.0392(15) 0.0071(11) 0.0105(13) -0.0077(12)
C6' 0.0323(12) 0.0307(13) 0.0322(13) 0.0075(10) 0.0096(10) -0.0010(10)
C7' 0.0361(13) 0.0277(13) 0.0375(14) 0.0000(10) 0.0111(11) 0.0104(10)
C8' 0.0418(13) 0.0264(12) 0.0257(12) -0.0017(9) 0.0110(10) 0.0052(10)
C9' 0.0600(18) 0.0259(13) 0.0339(14) -0.0026(10) 0.0107(13) 0.0022(12)
C10' 0.069(2) 0.0307(15) 0.0400(15) -0.0064(12) 0.0155(15) -0.0145(14)
C11' 0.0459(16) 0.0428(16) 0.0385(15) -0.0050(12) 0.0107(13) -0.0139(13)
C12' 0.0313(12) 0.0321(13) 0.0330(13) -0.0002(10) 0.0085(10) -0.0020(10)
C13' 0.0307(12) 0.0345(13) 0.0246(11) 0.0051(10) 0.0064(10) 0.0049(10)
C14' 0.0398(13) 0.0307(13) 0.0281(12) 0.0048(10) 0.0143(11) 0.0030(10)
C15' 0.0464(15) 0.0339(14) 0.0354(14) -0.0057(11) 0.0136(12) 0.0015(12)
C16' 0.074(2) 0.055(2) 0.0339(15) -0.0046(14) 0.0127(15) 0.0198(17)
C17' 0.0359(13) 0.0435(15) 0.0297(13) 0.0078(11) 0.0092(11) 0.0101(12)

loop_
_atom_type_symbol
_atom_type_description
_atom_type_scat_dispersion_real
_atom_type_scat_dispersion_imag
_atom_type_scat_source
C C 0.0033 0.0016 'International Tables Vol C Tables 4.2.6.8 and 6.1.1.4'
H H 0.0000 0.0000 'International Tables Vol C Tables 4.2.6.8 and 6.1.1.4'
N N 0.0061 0.0033 'International Tables Vol C Tables 4.2.6.8 and 6.1.1.4'
O O 0.0106 0.0060 'International Tables Vol C Tables 4.2.6.8 and 6.1.1.4'
S S 0.1246 0.1234 'International Tables Vol C Tables 4.2.6.8 and 6.1.1.4'
Cl Cl 0.1484 0.1585 'International Tables Vol C Tables 4.2.6.8 and 6.1.1.4'
Cu Cu 0.3201 1.2651 'International Tables Vol C Tables 4.2.6.8 and 6.1.1.4'

loop_
_geom_angle_atom_site_label_1
_geom_angle_atom_site_label_2
_geom_angle_atom_site_label_3
_geom_angle
N2 Cu1 N3 164.01(8)
N2 Cu1 O1 96.36(8)
N3 Cu1 O1 96.93(8)
N2 Cu1 N1 84.41(8)
N3 Cu1 N1 82.20(8)
O1 Cu1 N1 178.94(8)
N2 Cu1 S1 90.00(6)
N3 Cu1 S1 98.11(6)
O1 Cu1 S1 93.13(6)
N1 Cu1 S1 87.61(6)
C15 S1 C14 103.20(14)
C15 S1 Cu1 106.62(10)
C14 S1 Cu1 87.59(9)
O4 Cl1 O5 110.13(15)
O4 Cl1 O2 109.97(14)
O5 Cl1 O2 109.22(16)
O4 Cl1 O3 109.80(16)
O5 Cl1 O3 108.72(16)
O2 Cl1 O3 108.97(14)
O6 Cl2 O9 111.09(16)
O6 Cl2 O7 108.8(2)
O9 Cl2 O7 109.49(15)
O6 Cl2 O8 109.76(14)
O9 Cl2 O8 110.33(12)
O7 Cl2 O8 107.30(14)
C17 O1 Cu1 131.67(16)
C7 N1 C13 108.94(19)
C7 N1 C1 112.28(19)
C13 N1 C1 112.0(2)
C7 N1 Cu1 104.09(14)
C13 N1 Cu1 110.90(15)
C1 N1 Cu1 108.33(14)
C2 N2 C6 119.4(2)
C2 N2 Cu1 114.21(15)
C6 N2 Cu1 126.21(17)
C12 N3 C8 119.0(2)
C12 N3 Cu1 127.95(17)
C8 N3 Cu1 113.03(16)
N1 C1 C2 111.09(19)
N2 C2 C3 121.4(2)
N2 C2 C1 116.6(2)
C3 C2 C1 121.9(2)
C4 C3 C2 119.1(2)
C3 C4 C5 119.4(2)
C6 C5 C4 118.9(3)
N2 C6 C5 121.7(2)
N1 C7 C8 109.04(18)
N3 C8 C9 121.7(2)
N3 C8 C7 114.8(2)
C9 C8 C7 123.5(2)
C10 C9 C8 118.9(3)
C9 C10 C11 119.6(2)
C12 C11 C10 118.7(3)
N3 C12 C11 122.0(2)
N1 C13 C14 113.9(2)
C13 C14 S1 114.01(18)
C16 C15 S1 113.7(3)
N3' Cu1' N2' 164.16(8)
N3' Cu1' O1' 96.98(8)
N2' Cu1' O1' 96.55(8)
N3' Cu1' N1' 84.40(8)
N2' Cu1' N1' 82.30(8)
O1' Cu1' N1' 177.99(8)
N3' Cu1' S1' 89.59(6)
N2' Cu1' S1' 98.38(6)
O1' Cu1' S1' 91.00(6)
N1' Cu1' S1' 87.54(6)
C14' S1' C15' 103.51(13)
C14' S1' Cu1' 87.20(8)
C15' S1' Cu1' 104.12(10)
O4B Cl1' O3A 136.1(7)
O4B Cl1' O5A 68.3(11)
O3A Cl1' O5A 111.5(6)
O4B Cl1' O3B 115.3(7)
O3A Cl1' O3B 24.9(7)
O5A Cl1' O3B 121.8(5)
O4B Cl1' O2' 113.2(6)
O3A Cl1' O2' 106.6(6)
O5A Cl1' O2' 113.8(3)
O3B Cl1' O2' 115.7(3)
O4B Cl1' O5B 101.5(12)
O3A Cl1' O5B 83.0(10)
O5A Cl1' O5B 34.0(9)
O3B Cl1' O5B 101.7(8)
O2' Cl1' O5B 107.3(5)
O4B Cl1' O4A 41.8(10)
O3A Cl1' O4A 107.9(6)
O5A Cl1' O4A 107.6(4)
O3B Cl1' O4A 83.0(5)
O2' Cl1' O4A 109.2(3)
O5B Cl1' O4A 136.5(8)
O9D Cl2' O7D 109.6(9)
O9D Cl2' O7C 131.0(8)
O7D Cl2' O7C 30.5(9)
O9D Cl2' O8C 74.8(8)
O7D Cl2' O8C 137.7(6)
O7C Cl2' O8C 115.1(7)
O9D Cl2' O8D 109.2(8)
O7D Cl2' O8D 109.2(9)
O7C Cl2' O8D 80.5(8)
O8C Cl2' O8D 37.9(6)
O9D Cl2' O9C 34.6(8)
O7D Cl2' O9C 80.5(8)
O7C Cl2' O9C 109.0(6)
O8C Cl2' O9C 108.9(5)
O8D Cl2' O9C 138.8(6)
O9D Cl2' O6' 112.7(5)
O7D Cl2' O6' 108.4(4)
O7C Cl2' O6' 109.0(4)
O8C Cl2' O6' 107.9(3)
O8D Cl2' O6' 107.6(4)
O9C Cl2' O6' 106.7(4)
C17' O1' Cu1' 132.64(16)
C1' N1' C7' 112.50(19)
C1' N1' C13' 108.60(19)
C7' N1' C13' 111.94(19)
C1' N1' Cu1' 104.65(15)
C7' N1' Cu1' 108.25(14)
C13' N1' Cu1' 110.67(14)
C6' N2' C2' 118.9(2)
C6' N2' Cu1' 127.91(17)
C2' N2' Cu1' 113.16(17)
C8' N3' C12' 119.1(2)
C8' N3' Cu1' 114.38(16)
C12' N3' Cu1' 126.30(17)
N1' C1' C2' 108.74(19)
N2' C2' C3' 121.7(3)
N2' C2' C1' 114.9(2)
C3' C2' C1' 123.4(2)
C2' C3' C4' 118.9(3)
C5' C4' C3' 119.7(3)
C4' C5' C6' 118.7(3)
N2' C6' C5' 122.0(2)
N1' C7' C8' 111.10(19)
N3' C8' C9' 121.5(2)
N3' C8' C7' 116.1(2)
C9' C8' C7' 122.4(2)
C10' C9' C8' 119.3(3)
C9' C10' C11' 119.2(3)
C12' C11' C10' 118.7(3)
N3' C12' C11' 122.1(3)
N1' C13' C14' 114.2(2)
C13' C14' S1' 114.17(17)
C16' C15' S1' 114.6(2)

loop_
_geom_bond_atom_site_label_1
_geom_bond_atom_site_label_2
_geom_bond_distance
Cu1 N2 1.981(2)
Cu1 N3 1.983(2)
Cu1 O1 2.0009(17)
Cu1 N1 2.0302(19)
Cu1 S1 2.6551(7)
S1 C15 1.809(3)
S1 C14 1.819(3)
Cl1 O4 1.420(2)
Cl1 O5 1.430(2)
Cl1 O2 1.438(2)
Cl1 O3 1.441(2)
Cl2 O6 1.409(3)
Cl2 O9 1.4260(19)
Cl2 O7 1.446(3)
Cl2 O8 1.4471(19)
O1 C17 1.436(3)
N1 C7 1.488(3)
N1 C13 1.491(3)
N1 C1 1.493(3)
N2 C2 1.343(3)
N2 C6 1.350(3)
N3 C12 1.349(3)
N3 C8 1.349(3)
C1 C2 1.503(3)
C2 C3 1.390(3)
C3 C4 1.376(4)
C4 C5 1.389(4)
C5 C6 1.378(4)
C7 C8 1.505(3)
C8 C9 1.385(3)
C9 C10 1.383(4)
C10 C11 1.386(4)
C11 C12 1.380(4)
C13 C14 1.525(4)
C15 C16 1.509(4)
Cu1' N3' 1.976(2)
Cu1' N2' 1.982(2)
Cu1' O1' 2.0014(17)
Cu1' N1' 2.0298(19)
Cu1' S1' 2.6718(7)
S1' C14' 1.814(3)
S1' C15' 1.819(3)
Cl1' O4B 1.235(10)
Cl1' O3A 1.357(13)
Cl1' O5A 1.375(6)
Cl1' O3B 1.404(9)
Cl1' O2' 1.409(2)
Cl1' O5B 1.436(12)
Cl1' O4A 1.489(5)
Cl2' O9D 1.311(8)
Cl2' O7D 1.336(10)
Cl2' O7C 1.359(7)
Cl2' O8C 1.376(6)
Cl2' O8D 1.408(8)
Cl2' O9C 1.422(6)
Cl2' O6' 1.477(2)
O1' C17' 1.435(3)
N1' C1' 1.486(3)
N1' C7' 1.490(3)
N1' C13' 1.495(3)
N2' C6' 1.348(3)
N2' C2' 1.352(3)
N3' C8' 1.348(3)
N3' C12' 1.349(3)
C1' C2' 1.505(4)
C2' C3' 1.380(4)
C3' C4' 1.383(4)
C4' C5' 1.381(4)
C5' C6' 1.382(4)
C7' C8' 1.505(4)
C8' C9' 1.388(4)
C9' C10' 1.376(4)
C10' C11' 1.396(4)
C11' C12' 1.376(4)
C13' C14' 1.520(3)
C15' C16' 1.504(4)
